data_1514601
loop_
_publ_author_name
'Huang, Xueliang'
'Klimczyk, Sebastian'
'Veiros, Lu\'is F.'
'Maulide, Nuno'

_publ_section_title
;
 Stereoselective intramolecular cyclopropanation through catalytic olefin
 activation
;
_journal_issue 3
_journal_name_full 'Chemical Science'
_journal_page_first 1105
_journal_paper_doi 10.1039/c2sc21914j
_journal_volume 4
_journal_year 2013
_chemical_compound_source pentane,
_chemical_formula_moiety 'C8 H10 O4'
_chemical_formula_sum 'C8 H10 O4'
_chemical_formula_weight 170.16
_space_group_crystal_system triclinic
_space_group_IT_number 2
_space_group_name_Hall '-P 1'
_space_group_name_H-M_alt 'P -1'
_symmetry_cell_setting monoclinic
_symmetry_Int_Tables_number 2
_symmetry_space_group_name_Hall '-P 1'
_symmetry_space_group_name_H-M 'P -1'
_audit_block_code HUG-HC-124-01
_audit_creation_date 2012-01-12
_audit_creation_method
;
Olex2 1.1
(compiled 2011.11.01 svn.r2039, GUI svn.r3906)
;
_cell_angle_alpha 101.074(2)
_cell_angle_beta 109.754(2)
_cell_angle_gamma 99.9640(10)
_cell_formula_units_Z 2
_cell_length_a 6.6342(3)
_cell_length_b 7.2435(3)
_cell_length_c 9.0416(4)
_cell_measurement_reflns_used 6679
_cell_measurement_temperature 100
_cell_measurement_theta_max 66.3804
_cell_measurement_theta_min 5.3994
_cell_volume 387.76(3)
_computing_cell_refinement 'SAINT software (Bruker AXS, 2004)'
_computing_data_collection 'PROTEUM2 (Bruker AXS, 2008)'
_computing_data_reduction 'SAINT software (Bruker AXS, 2004)'
_computing_molecular_graphics 'DIAMOND (Crystal Impact GbR, 2005)'
_computing_publication_material
;
O. V. Dolomanov, L. J. Bourhis, R. J. Gildea, J. A. K. Howard and H. Puschmann,
OLEX2: a complete structure solution, refinement and analysis program.
J. Appl. Cryst. (2009). 42, 339-341.
;
_computing_structure_refinement 'SHELXL-97 (G. M. Sheldrick, 2008)'
_computing_structure_solution 'SHELXS-97 (G. M. Sheldrick, 2008)'
_diffrn_ambient_temperature 100
_diffrn_detector_area_resol_mean 66.67
_diffrn_measured_fraction_theta_full 0.978
_diffrn_measured_fraction_theta_max 0.978
_diffrn_measurement_device_type 'Bruker AXS X8 Proteum'
_diffrn_measurement_method 'CCD \f- and \w-scans'
_diffrn_radiation_monochromator 'focusing multilayer optic'
_diffrn_radiation_source '0.2 x 2mm^2^ focus rotating anode'
_diffrn_radiation_type Cu-K\a
_diffrn_radiation_wavelength 1.54184
_diffrn_reflns_av_R_equivalents 0.0414
_diffrn_reflns_av_unetI/netI 0.0251
_diffrn_reflns_limit_h_max 7
_diffrn_reflns_limit_h_min -7
_diffrn_reflns_limit_k_max 8
_diffrn_reflns_limit_k_min -8
_diffrn_reflns_limit_l_max 9
_diffrn_reflns_limit_l_min -8
_diffrn_reflns_number 8319
_diffrn_reflns_theta_full 61.12
_diffrn_reflns_theta_max 61.12
_diffrn_reflns_theta_min 5.40
_diffrn_source_current 40.0
_diffrn_source_power 1.6
_diffrn_source_voltage 40.0
_exptl_absorpt_coefficient_mu 1.002
_exptl_absorpt_correction_T_max 0.91608
_exptl_absorpt_correction_T_min 0.63958
_exptl_absorpt_correction_type gaussian
_exptl_absorpt_process_details 'SADABS (Bruker AXS, 2008)'
_exptl_crystal_colour colourless
_exptl_crystal_density_diffrn 1.457
_exptl_crystal_description block
_exptl_crystal_F_000 180
_exptl_crystal_size_max 0.525
_exptl_crystal_size_mid 0.441
_exptl_crystal_size_min 0.087
_refine_diff_density_max 0.182
_refine_diff_density_min -0.243
_refine_diff_density_rms 0.048
_refine_ls_extinction_method none
_refine_ls_goodness_of_fit_ref 1.073
_refine_ls_hydrogen_treatment constr
_refine_ls_matrix_type full
_refine_ls_number_parameters 111
_refine_ls_number_reflns 1167
_refine_ls_number_restraints 0
_refine_ls_restrained_S_all 1.073
_refine_ls_R_factor_all 0.0340
_refine_ls_R_factor_gt 0.0334
_refine_ls_shift/su_max 0.000
_refine_ls_shift/su_mean 0.000
_refine_ls_structure_factor_coef Fsqd
_refine_ls_weighting_details 'calc w=1/[\s^2^(Fo^2^)+(0.0394P)^2^+0.2010P] where P=(Fo^2^+2Fc^2^)/3'
_refine_ls_weighting_scheme calc
_refine_ls_wR_factor_gt 0.0823
_refine_ls_wR_factor_ref 0.0828
_reflns_number_gt 1134
_reflns_number_total 1167
_reflns_threshold_expression >2sigma(I)
_cod_data_source_file c2sc21914j.txt
_cod_data_source_block 7663sadabs
_cod_depositor_comments
;
The following automatic conversions were performed:

'_symmetry_cell_setting' value 'MONOCLINIC' changed to 'monoclinic'
according to
/usr/data/users/saulius/automatic-downloads/retrospective/RSC/lib/dictionaries/cif_core.dic
dictionary named 'cif_core.dic' version 2.4.2 from 2011-04-26.

Automatic conversion script
Id: cif_fix_values 2281 2013-09-26 08:29:07Z andrius 
;
_cod_original_sg_symbol_Hall '-p 1'
_cod_database_code 1514601

loop_
_space_group_symop_id
_space_group_symop_operation_xyz
1 'x, y, z'
2 '-x, -y, -z'

loop_
_atom_site_label
_atom_site_type_symbol
_atom_site_fract_x
_atom_site_fract_y
_atom_site_fract_z
_atom_site_U_iso_or_equiv
_atom_site_adp_type
_atom_site_occupancy
_atom_site_symmetry_multiplicity
_atom_site_calc_flag
_atom_site_refinement_flags
O4 O 0.86220(16) 0.69695(15) 1.09987(12) 0.0215(3) Uani 1 1 d .
O1 O 0.51681(16) 0.73750(14) 0.57926(12) 0.0177(3) Uani 1 1 d .
O2 O 0.85853(16) 0.70806(15) 0.61711(12) 0.0214(3) Uani 1 1 d .
O3 O 1.09502(17) 0.80711(18) 0.98637(14) 0.0319(3) Uani 1 1 d .
C2 C 0.7080(2) 0.6757(2) 0.82447(17) 0.0154(3) Uani 1 1 d .
C1 C 0.7134(2) 0.70928(19) 0.66878(18) 0.0160(3) Uani 1 1 d .
C4 C 0.4817(2) 0.6944(2) 0.82311(17) 0.0160(3) Uani 1 1 d .
H4 H 0.4690 0.7535 0.9255 0.019 Uiso 1 1 calc R
C5 C 0.3746(2) 0.7594(2) 0.67277(17) 0.0166(3) Uani 1 1 d .
H5 H 0.2253 0.6743 0.6088 0.020 Uiso 1 1 calc R
C7 C 0.9120(2) 0.7349(2) 0.97591(18) 0.0166(3) Uani 1 1 d .
C6 C 0.3642(2) 0.9683(2) 0.71186(19) 0.0203(4) Uani 1 1 d .
H6A H 0.5097 1.0501 0.7797 0.030 Uiso 1 1 calc R
H6B H 0.2662 0.9820 0.7684 0.030 Uiso 1 1 calc R
H6C H 0.3101 1.0059 0.6124 0.030 Uiso 1 1 calc R
C3 C 0.5203(2) 0.4983(2) 0.79628(18) 0.0172(3) Uani 1 1 d .
H3A H 0.4466 0.4112 0.6870 0.021 Uiso 1 1 calc R
H3B H 0.5361 0.4352 0.8835 0.021 Uiso 1 1 calc R
C8 C 1.0422(2) 0.7481(2) 1.25731(18) 0.0226(4) Uani 1 1 d .
H8A H 1.1533 0.6821 1.2493 0.034 Uiso 1 1 calc R
H8B H 0.9871 0.7100 1.3353 0.034 Uiso 1 1 calc R
H8C H 1.1059 0.8862 1.2920 0.034 Uiso 1 1 calc R

loop_
_atom_site_aniso_label
_atom_site_aniso_U_11
_atom_site_aniso_U_22
_atom_site_aniso_U_33
_atom_site_aniso_U_23
_atom_site_aniso_U_13
_atom_site_aniso_U_12
O4 0.0178(5) 0.0285(6) 0.0147(6) 0.0075(4) 0.0033(4) 0.0018(4)
O1 0.0180(5) 0.0213(6) 0.0154(5) 0.0055(4) 0.0072(4) 0.0063(4)
O2 0.0193(6) 0.0254(6) 0.0214(6) 0.0049(4) 0.0118(5) 0.0039(4)
O3 0.0167(6) 0.0503(8) 0.0232(6) 0.0086(5) 0.0061(5) -0.0003(5)
C2 0.0155(7) 0.0154(7) 0.0162(8) 0.0036(6) 0.0074(6) 0.0042(6)
C1 0.0163(7) 0.0121(7) 0.0167(8) 0.0012(5) 0.0054(6) 0.0014(5)
C4 0.0147(7) 0.0180(7) 0.0154(8) 0.0033(6) 0.0074(6) 0.0027(6)
C5 0.0135(7) 0.0200(8) 0.0158(8) 0.0029(6) 0.0064(6) 0.0036(6)
C7 0.0182(8) 0.0147(7) 0.0179(8) 0.0034(6) 0.0081(6) 0.0052(6)
C6 0.0188(8) 0.0207(8) 0.0199(8) 0.0048(6) 0.0053(6) 0.0062(6)
C3 0.0173(7) 0.0169(8) 0.0168(8) 0.0043(6) 0.0073(6) 0.0017(6)
C8 0.0219(8) 0.0268(8) 0.0154(8) 0.0056(6) 0.0025(6) 0.0069(6)

loop_
_atom_type_symbol
_atom_type_description
_atom_type_scat_dispersion_real
_atom_type_scat_dispersion_imag
_atom_type_scat_source
C C 0.0181 0.0091 'International Tables Vol C Tables 4.2.6.8 and 6.1.1.4'
H H 0.0000 0.0000 'International Tables Vol C Tables 4.2.6.8 and 6.1.1.4'
O O 0.0492 0.0322 'International Tables Vol C Tables 4.2.6.8 and 6.1.1.4'

loop_
_exptl_crystal_face_index_h
_exptl_crystal_face_index_k
_exptl_crystal_face_index_l
_exptl_crystal_face_perp_dist
0.00 -1.00 -2.00 0.1290
-1.00 -1.00 2.00 0.2910
-2.00 -2.00 1.00 0.2340
1.00 -1.00 0.00 0.0590
-1.00 1.00 0.00 0.0280
1.00 2.00 1.00 0.2100
-1.00 -2.00 1.00 0.2310
1.00 1.00 -2.00 0.3240
5.00 8.00 -1.00 0.2530
2.00 7.00 8.00 0.2510

loop_
_geom_angle_atom_site_label_1
_geom_angle_atom_site_label_2
_geom_angle_atom_site_label_3
_geom_angle
C7 O4 C8 117.16(11)
C1 O1 C5 112.16(11)
C1 C2 C4 105.84(11)
C1 C2 C7 121.53(12)
C1 C2 C3 112.16(12)
C4 C2 C3 57.52(9)
C7 C2 C4 123.27(12)
C7 C2 C3 119.85(12)
O1 C1 C2 109.67(12)
O2 C1 O1 120.98(13)
O2 C1 C2 129.31(13)
C5 C4 C2 105.84(11)
C3 C4 C2 61.72(9)
C3 C4 C5 116.82(12)
O1 C5 C4 104.93(11)
O1 C5 C6 109.17(11)
C6 C5 C4 113.00(12)
O4 C7 C2 110.01(12)
O3 C7 O4 124.57(13)
O3 C7 C2 125.41(14)
C4 C3 C2 60.76(9)

loop_
_geom_bond_atom_site_label_1
_geom_bond_atom_site_label_2
_geom_bond_distance
O4 C7 1.3335(18)
O4 C8 1.4440(17)
O1 C1 1.3565(17)
O1 C5 1.4729(17)
O2 C1 1.2044(18)
O3 C7 1.2001(18)
C2 C1 1.485(2)
C2 C4 1.5262(19)
C2 C7 1.487(2)
C2 C3 1.5403(19)
C4 C5 1.511(2)
C4 C3 1.475(2)
C5 C6 1.506(2)
